data_1576517
loop_
_publ_author_name
'Li, Xiao'
'Guo, Sai'
'Liu, Xin'
'Sun, Yu-Fu'
'Zhang, Dong-Hai'
'Yang, Hui'
'Lu, Jia-Min'
'Chen, Xu-Lin'

_publ_section_title
;
 Suppressing nonradiative decay <i>via</i> molecular configuration control
 in Cu(i)-halide clusters enables the fabrication of highly efficient
 green and green-sensitized blue OLEDs.
;
_journal_issue 13
_journal_name_full 'Chemical science'
_journal_page_first 6477
_journal_page_last 6487
_journal_paper_doi 10.1039/d5sc09307d
_journal_volume 17
_journal_year 2026
_chemical_formula_moiety 'C98 H90 Br2 Cu2 N2 P4'
_chemical_formula_sum 'C98 H90 Br2 Cu2 N2 P4'
_chemical_formula_weight 1706.49
_space_group_crystal_system triclinic
_space_group_IT_number 2
_space_group_name_Hall '-P 1'
_space_group_name_H-M_alt 'P -1'
_atom_sites_solution_hydrogens geom
_atom_sites_solution_primary iterative
_audit_block_doi 10.5517/ccdc.csd.cc2l3mbp
_audit_creation_date 2023-11-26
_audit_creation_method
;
Olex2 1.5
(compiled 2021.07.19 svn.r715e62df for OlexSys, GUI svn.r6383)
;
_audit_update_record
;
2024-09-25 deposited with the CCDC.	2026-02-05 downloaded from the CCDC.
;
_cell_angle_alpha 100.628(3)
_cell_angle_beta 90.218(3)
_cell_angle_gamma 106.976(3)
_cell_formula_units_Z 1
_cell_length_a 11.0201(7)
_cell_length_b 13.1886(8)
_cell_length_c 15.3030(10)
_cell_measurement_reflns_used 6157
_cell_measurement_temperature 200.00
_cell_measurement_theta_max 24.82
_cell_measurement_theta_min 2.29
_cell_volume 2086.8(2)
_computing_cell_refinement 'SAINT V8.38A (Bruker, 2018)'
_computing_data_reduction 'SAINT V8.38A (Bruker, 2018)'
_computing_molecular_graphics 'Olex2 1.5 (Dolomanov et al., 2009)'
_computing_publication_material 'Olex2 1.5 (Dolomanov et al., 2009)'
_computing_structure_refinement 'SHELXL 2014/7 (Sheldrick, 2015)'
_computing_structure_solution 'olex2.solve 1.5 (Bourhis et al., 2015)'
_diffrn_ambient_temperature 200.00
_diffrn_measured_fraction_theta_full 0.999
_diffrn_measured_fraction_theta_max 0.997
_diffrn_measurement_device_type 'Bruker APEX-II CCD'
_diffrn_measurement_method '\f and \w scans'
_diffrn_radiation_type MoK\a
_diffrn_radiation_wavelength 0.71073
_diffrn_reflns_av_R_equivalents 0.1061
_diffrn_reflns_av_unetI/netI 0.0890
_diffrn_reflns_Laue_measured_fraction_full 0.999
_diffrn_reflns_Laue_measured_fraction_max 0.997
_diffrn_reflns_limit_h_max 13
_diffrn_reflns_limit_h_min -13
_diffrn_reflns_limit_k_max 16
_diffrn_reflns_limit_k_min -16
_diffrn_reflns_limit_l_max 19
_diffrn_reflns_limit_l_min -19
_diffrn_reflns_number 41104
_diffrn_reflns_point_group_measured_fraction_full 0.999
_diffrn_reflns_point_group_measured_fraction_max 0.997
_diffrn_reflns_theta_full 25.242
_diffrn_reflns_theta_max 26.810
_diffrn_reflns_theta_min 1.936
_diffrn_source_current 1.4
_diffrn_source_power 0.07
_diffrn_source_voltage 50.0
_diffrn_standards_number 0
_exptl_absorpt_coefficient_mu 1.592
_exptl_absorpt_correction_T_max 0.7454
_exptl_absorpt_correction_T_min 0.5865
_exptl_absorpt_correction_type multi-scan
_exptl_absorpt_process_details
;
SADABS-2016/2 (Bruker,2016/2) was used for absorption correction.
wR2(int) was 0.1770 before and 0.0643 after correction.
The Ratio of minimum to maximum transmission is 0.7868.
The \l/2 correction factor is Not present.
;
_exptl_crystal_colour 'clear yellow'
_exptl_crystal_colour_lustre clear
_exptl_crystal_colour_primary yellow
_exptl_crystal_density_diffrn 1.358
_exptl_crystal_description block
_exptl_crystal_F_000 880
_exptl_crystal_size_max 0.201
_exptl_crystal_size_mid 0.102
_exptl_crystal_size_min 0.1
_refine_diff_density_max 0.785
_refine_diff_density_min -0.456
_refine_diff_density_rms 0.074
_refine_ls_extinction_method none
_refine_ls_goodness_of_fit_ref 1.015
_refine_ls_hydrogen_treatment constr
_refine_ls_matrix_type full
_refine_ls_number_parameters 493
_refine_ls_number_reflns 8906
_refine_ls_number_restraints 0
_refine_ls_restrained_S_all 1.015
_refine_ls_R_factor_all 0.1270
_refine_ls_R_factor_gt 0.0557
_refine_ls_shift/su_max 0.001
_refine_ls_shift/su_mean 0.000
_refine_ls_structure_factor_coef Fsqd
_refine_ls_weighting_details 'w=1/[\s^2^(Fo^2^)+(0.0462P)^2^+1.6475P] where P=(Fo^2^+2Fc^2^)/3'
_refine_ls_weighting_scheme calc
_refine_ls_wR_factor_gt 0.1099
_refine_ls_wR_factor_ref 0.1388
_reflns_Friedel_coverage 0.000
_reflns_number_gt 4922
_reflns_number_total 8906
_reflns_threshold_expression 'I > 2\s(I)'
_cod_data_source_file d5sc09307d2.cif
_cod_data_source_block mo_2023107cubrch4_0m_a
_cod_depositor_comments 'Adding full bibliography for 1576517--1576518.cif.'
_cod_database_code 1576517
_shelx_shelxl_version_number 2014/7
_shelx_space_group_comment
;
The symmetry employed for this shelxl refinement is uniquely defined
by the following loop, which should always be used as a source of
symmetry information in preference to the above space-group names.
They are only intended as comments.
;
_olex2_refinement_description
;
1. Fixed Uiso
 At 1.2 times of:
  All C(H) groups
 At 1.5 times of:
  All C(H,H,H) groups
2.a Aromatic/amide H refined with riding coordinates:
 C3(H3), C4(H4), C6(H6), C8(H8), C9(H9), C10(H10), C11(H11), C15(H15),
 C16(H16), C17(H17), C18(H18), C24(H24), C25(H25), C26(H26), C27(H27), C31(H31),
  C32(H32), C33(H33), C34(H34), C38(H38), C39(H39), C40(H40), C41(H41),
 C45(H45), C46(H46), C47(H47), C48(H48)
2.b Idealised Me refined as rotating group:
 C20(H20A,H20B,H20C), C21(H21A,H21B,H21C), C28(H28A,H28B,H28C), C35(H35A,H35B,
 H35C), C42(H42A,H42B,H42C), C49(H49A,H49B,H49C)
;
_olex2_submission_special_instructions 'No special instructions were received'

loop_
_space_group_symop_operation_xyz
'x, y, z'
'-x, -y, -z'

loop_
_atom_site_label
_atom_site_type_symbol
_atom_site_fract_x
_atom_site_fract_y
_atom_site_fract_z
_atom_site_U_iso_or_equiv
_atom_site_adp_type
_atom_site_occupancy
_atom_site_site_symmetry_order
_atom_site_calc_flag
_atom_site_refinement_flags_posn
_atom_site_refinement_flags_adp
_atom_site_refinement_flags_occupancy
_atom_site_disorder_assembly
_atom_site_disorder_group
Br1 Br 0.35311(5) 0.54846(4) 0.01602(4) 0.05674(18) Uani 1 1 d . . . . .
C1 C 0.6709(4) 0.7074(3) 0.2840(3) 0.0373(10) Uani 1 1 d . . . . .
C2 C 0.7313(4) 0.7838(3) 0.2331(3) 0.0396(10) Uani 1 1 d . . . . .
C3 C 0.7966(4) 0.8877(3) 0.2771(3) 0.0481(12) Uani 1 1 d . . . . .
H3 H 0.8398 0.9394 0.2433 0.058 Uiso 1 1 calc R U . . .
C4 C 0.8003(5) 0.9178(3) 0.3685(3) 0.0490(12) Uani 1 1 d . . . . .
H4 H 0.8453 0.9895 0.3969 0.059 Uiso 1 1 calc R U . . .
C5 C 0.7386(4) 0.8434(3) 0.4186(3) 0.0423(11) Uani 1 1 d . . . . .
C6 C 0.6754(4) 0.7384(3) 0.3759(3) 0.0412(11) Uani 1 1 d . . . . .
H6 H 0.6343 0.6867 0.4104 0.049 Uiso 1 1 calc R U . . .
C7 C 0.6280(5) 0.8826(4) 0.5547(3) 0.0499(12) Uani 1 1 d . . . . .
C8 C 0.5139(5) 0.8581(5) 0.5045(4) 0.0683(16) Uani 1 1 d . . . . .
H8 H 0.5115 0.8384 0.4414 0.082 Uiso 1 1 calc R U . . .
C9 C 0.4048(6) 0.8623(5) 0.5463(5) 0.087(2) Uani 1 1 d . . . . .
H9 H 0.3267 0.8437 0.5119 0.104 Uiso 1 1 calc R U . . .
C10 C 0.4074(7) 0.8926(6) 0.6361(5) 0.093(2) Uani 1 1 d . . . . .
H10 H 0.3318 0.8959 0.6646 0.111 Uiso 1 1 calc R U . . .
C11 C 0.5196(7) 0.9182(5) 0.6852(4) 0.0832(19) Uani 1 1 d . . . . .
H11 H 0.5198 0.9372 0.7482 0.100 Uiso 1 1 calc R U . . .
C12 C 0.6340(6) 0.9176(4) 0.6467(4) 0.0616(14) Uani 1 1 d . . . . .
C13 C 0.7635(6) 0.9624(5) 0.6960(4) 0.0701(16) Uani 1 1 d . . . . .
C14 C 0.8467(5) 0.8948(4) 0.6574(3) 0.0542(13) Uani 1 1 d . . . . .
C15 C 0.9353(6) 0.8737(4) 0.7081(4) 0.0713(17) Uani 1 1 d . . . . .
H15 H 0.9385 0.8946 0.7711 0.086 Uiso 1 1 calc R U . . .
C16 C 1.0205(6) 0.8227(5) 0.6696(5) 0.0768(19) Uani 1 1 d . . . . .
H16 H 1.0819 0.8096 0.7062 0.092 Uiso 1 1 calc R U . . .
C17 C 1.0170(5) 0.7906(4) 0.5780(5) 0.0759(19) Uani 1 1 d . . . . .
H17 H 1.0757 0.7556 0.5515 0.091 Uiso 1 1 calc R U . . .
C18 C 0.9254(5) 0.8105(4) 0.5247(4) 0.0587(14) Uani 1 1 d . . . . .
H18 H 0.9224 0.7901 0.4617 0.070 Uiso 1 1 calc R U . . .
C19 C 0.8398(5) 0.8600(3) 0.5650(3) 0.0472(12) Uani 1 1 d . . . . .
C20 C 0.7565(8) 0.9715(7) 0.7973(4) 0.122(3) Uani 1 1 d . . . . .
H20A H 0.7120 1.0242 0.8205 0.183 Uiso 1 1 calc R U . . .
H20B H 0.8427 0.9951 0.8255 0.183 Uiso 1 1 calc R U . . .
H20C H 0.7103 0.9008 0.8105 0.183 Uiso 1 1 calc R U . . .
C21 C 0.8233(6) 1.0793(4) 0.6776(5) 0.094(2) Uani 1 1 d . . . . .
H21A H 0.8276 1.0762 0.6132 0.141 Uiso 1 1 calc R U . . .
H21B H 0.9092 1.1099 0.7063 0.141 Uiso 1 1 calc R U . . .
H21C H 0.7706 1.1250 0.7016 0.141 Uiso 1 1 calc R U . . .
C22 C 0.4715(5) 0.5214(4) 0.3076(3) 0.0547(13) Uani 1 1 d . . . . .
C23 C 0.3674(6) 0.5611(5) 0.3170(4) 0.0695(16) Uani 1 1 d . . . . .
C24 C 0.2757(6) 0.5224(7) 0.3763(5) 0.103(2) Uani 1 1 d . . . . .
H24 H 0.2045 0.5493 0.3838 0.123 Uiso 1 1 calc R U . . .
C25 C 0.2877(8) 0.4463(7) 0.4236(6) 0.114(3) Uani 1 1 d . . . . .
H25 H 0.2256 0.4216 0.4639 0.137 Uiso 1 1 calc R U . . .
C26 C 0.3893(8) 0.4062(6) 0.4126(5) 0.102(2) Uani 1 1 d . . . . .
H26 H 0.3957 0.3514 0.4432 0.123 Uiso 1 1 calc R U . . .
C27 C 0.4818(6) 0.4455(4) 0.3573(4) 0.0703(17) Uani 1 1 d . . . . .
H27 H 0.5545 0.4203 0.3529 0.084 Uiso 1 1 calc R U . . .
C28 C 0.3486(6) 0.6455(6) 0.2673(4) 0.086(2) Uani 1 1 d . . . . .
H28A H 0.4186 0.7125 0.2847 0.130 Uiso 1 1 calc R U . . .
H28B H 0.2678 0.6595 0.2821 0.130 Uiso 1 1 calc R U . . .
H28C H 0.3473 0.6189 0.2030 0.130 Uiso 1 1 calc R U . . .
C29 C 0.7128(5) 0.5013(4) 0.2496(3) 0.0501(12) Uani 1 1 d . . . . .
C30 C 0.6905(6) 0.3898(4) 0.2156(4) 0.0660(16) Uani 1 1 d . . . . .
C31 C 0.7887(7) 0.3464(5) 0.2307(4) 0.0798(19) Uani 1 1 d . . . . .
H31 H 0.7766 0.2715 0.2094 0.096 Uiso 1 1 calc R U . . .
C32 C 0.9013(7) 0.4085(6) 0.2752(5) 0.091(2) Uani 1 1 d . . . . .
H32 H 0.9663 0.3766 0.2835 0.110 Uiso 1 1 calc R U . . .
C33 C 0.9211(6) 0.5149(5) 0.3075(5) 0.094(2) Uani 1 1 d . . . . .
H33 H 0.9996 0.5577 0.3383 0.113 Uiso 1 1 calc R U . . .
C34 C 0.8270(5) 0.5603(4) 0.2954(4) 0.0694(16) Uani 1 1 d . . . . .
H34 H 0.8407 0.6348 0.3194 0.083 Uiso 1 1 calc R U . . .
C35 C 0.5681(6) 0.3195(4) 0.1693(4) 0.087(2) Uani 1 1 d . . . . .
H35A H 0.5046 0.3025 0.2133 0.130 Uiso 1 1 calc R U . . .
H35B H 0.5801 0.2523 0.1362 0.130 Uiso 1 1 calc R U . . .
H35C H 0.5388 0.3570 0.1279 0.130 Uiso 1 1 calc R U . . .
C36 C 0.8611(5) 0.7254(3) 0.0731(3) 0.0476(12) Uani 1 1 d . . . . .
C37 C 0.8751(5) 0.6977(4) -0.0189(4) 0.0572(14) Uani 1 1 d . . . . .
C38 C 0.9783(7) 0.6646(4) -0.0463(5) 0.078(2) Uani 1 1 d . . . . .
H38 H 0.9890 0.6465 -0.1082 0.094 Uiso 1 1 calc R U . . .
C39 C 1.0656(7) 0.6572(5) 0.0137(6) 0.088(2) Uani 1 1 d . . . . .
H39 H 1.1349 0.6322 -0.0070 0.106 Uiso 1 1 calc R U . . .
C40 C 1.0551(6) 0.6850(5) 0.1032(5) 0.0798(18) Uani 1 1 d . . . . .
H40 H 1.1173 0.6811 0.1445 0.096 Uiso 1 1 calc R U . . .
C41 C 0.9521(5) 0.7191(4) 0.1327(4) 0.0615(14) Uani 1 1 d . . . . .
H41 H 0.9440 0.7385 0.1949 0.074 Uiso 1 1 calc R U . . .
C42 C 0.7798(6) 0.7036(4) -0.0877(4) 0.0747(17) Uani 1 1 d . . . . .
H42A H 0.6935 0.6718 -0.0704 0.112 Uiso 1 1 calc R U . . .
H42B H 0.7922 0.6635 -0.1458 0.112 Uiso 1 1 calc R U . . .
H42C H 0.7920 0.7793 -0.0913 0.112 Uiso 1 1 calc R U . . .
C43 C 0.7206(5) 0.8807(3) 0.0850(3) 0.0438(11) Uani 1 1 d . . . . .
C44 C 0.6133(5) 0.9164(3) 0.0926(3) 0.0499(12) Uani 1 1 d . . . . .
C45 C 0.6249(6) 1.0200(4) 0.0773(3) 0.0610(14) Uani 1 1 d . . . . .
H45 H 0.5528 1.0459 0.0826 0.073 Uiso 1 1 calc R U . . .
C46 C 0.7374(6) 1.0854(4) 0.0550(4) 0.0646(15) Uani 1 1 d . . . . .
H46 H 0.7423 1.1554 0.0449 0.078 Uiso 1 1 calc R U . . .
C47 C 0.8410(6) 1.0502(4) 0.0473(4) 0.0667(16) Uani 1 1 d . . . . .
H47 H 0.9186 1.0954 0.0315 0.080 Uiso 1 1 calc R U . . .
C48 C 0.8345(5) 0.9479(4) 0.0624(3) 0.0559(13) Uani 1 1 d . . . . .
H48 H 0.9079 0.9238 0.0573 0.067 Uiso 1 1 calc R U . . .
C49 C 0.4896(5) 0.8502(4) 0.1186(4) 0.0697(16) Uani 1 1 d . . . . .
H49A H 0.4672 0.7772 0.0822 0.105 Uiso 1 1 calc R U . . .
H49B H 0.4233 0.8837 0.1091 0.105 Uiso 1 1 calc R U . . .
H49C H 0.4967 0.8462 0.1816 0.105 Uiso 1 1 calc R U . . .
Cu1 Cu 0.56232(6) 0.58193(4) 0.08598(4) 0.04747(18) Uani 1 1 d . . . . .
N1 N 0.7418(4) 0.8751(3) 0.5135(2) 0.0460(10) Uani 1 1 d . . . . .
P1 P 0.71256(12) 0.74758(8) 0.11060(8) 0.0404(3) Uani 1 1 d . . . . .
P2 P 0.59106(12) 0.56695(9) 0.22998(8) 0.0448(3) Uani 1 1 d . . . . .

loop_
_atom_site_aniso_label
_atom_site_aniso_U_11
_atom_site_aniso_U_22
_atom_site_aniso_U_33
_atom_site_aniso_U_23
_atom_site_aniso_U_13
_atom_site_aniso_U_12
Br1 0.0607(4) 0.0431(3) 0.0572(3) -0.0077(2) -0.0127(3) 0.0124(2)
C1 0.041(3) 0.030(2) 0.035(2) 0.0050(18) 0.000(2) 0.0035(19)
C2 0.045(3) 0.030(2) 0.035(2) 0.0037(18) 0.002(2) -0.0004(19)
C3 0.057(3) 0.035(2) 0.040(3) 0.007(2) 0.001(2) -0.006(2)
C4 0.059(3) 0.033(2) 0.040(3) 0.003(2) 0.001(2) -0.006(2)
C5 0.048(3) 0.039(2) 0.035(3) 0.0027(19) -0.001(2) 0.009(2)
C6 0.048(3) 0.030(2) 0.041(3) 0.0104(19) 0.002(2) 0.0020(19)
C7 0.053(3) 0.045(3) 0.050(3) 0.009(2) 0.004(3) 0.011(2)
C8 0.061(4) 0.084(4) 0.060(4) 0.008(3) -0.001(3) 0.025(3)
C9 0.059(4) 0.109(5) 0.091(5) 0.013(4) 0.012(4) 0.027(4)
C10 0.069(5) 0.110(6) 0.102(6) 0.020(5) 0.029(4) 0.029(4)
C11 0.096(5) 0.081(4) 0.071(4) 0.008(3) 0.034(4) 0.028(4)
C12 0.077(4) 0.051(3) 0.052(3) 0.005(2) 0.010(3) 0.014(3)
C13 0.081(4) 0.070(4) 0.046(3) -0.004(3) 0.001(3) 0.013(3)
C14 0.061(3) 0.040(3) 0.051(3) 0.012(2) -0.012(3) -0.002(2)
C15 0.080(4) 0.058(3) 0.065(4) 0.022(3) -0.018(3) -0.002(3)
C16 0.072(4) 0.056(3) 0.094(5) 0.037(3) -0.030(4) -0.006(3)
C17 0.051(4) 0.043(3) 0.126(6) 0.016(3) -0.010(4) 0.003(3)
C18 0.054(3) 0.041(3) 0.070(4) 0.004(2) -0.011(3) 0.001(2)
C19 0.049(3) 0.032(2) 0.052(3) 0.005(2) -0.003(2) 0.002(2)
C20 0.139(7) 0.176(8) 0.045(4) -0.005(4) -0.001(4) 0.054(6)
C21 0.102(5) 0.046(3) 0.114(6) -0.016(3) -0.020(4) 0.011(3)
C22 0.053(3) 0.043(3) 0.052(3) 0.006(2) -0.004(3) -0.008(2)
C23 0.061(4) 0.076(4) 0.056(4) 0.019(3) 0.003(3) -0.007(3)
C24 0.060(4) 0.147(7) 0.097(6) 0.050(5) 0.019(4) 0.007(4)
C25 0.093(6) 0.131(7) 0.105(6) 0.063(6) 0.033(5) -0.013(5)
C26 0.123(7) 0.076(5) 0.097(6) 0.043(4) 0.020(5) -0.003(4)
C27 0.098(5) 0.046(3) 0.057(4) 0.027(3) 0.009(3) -0.005(3)
C28 0.070(4) 0.129(6) 0.069(4) 0.022(4) 0.005(3) 0.040(4)
C29 0.065(3) 0.039(2) 0.047(3) 0.015(2) 0.007(3) 0.014(2)
C30 0.098(5) 0.044(3) 0.058(4) 0.010(2) 0.003(3) 0.025(3)
C31 0.128(6) 0.054(3) 0.070(4) 0.010(3) 0.005(4) 0.046(4)
C32 0.106(6) 0.084(5) 0.104(6) 0.024(4) 0.009(5) 0.054(4)
C33 0.080(5) 0.075(4) 0.135(7) 0.018(4) -0.012(4) 0.037(4)
C34 0.073(4) 0.053(3) 0.083(4) 0.014(3) -0.007(3) 0.018(3)
C35 0.134(6) 0.033(3) 0.081(5) 0.009(3) -0.005(4) 0.008(3)
C36 0.053(3) 0.028(2) 0.055(3) 0.005(2) 0.010(3) 0.004(2)
C37 0.064(4) 0.033(2) 0.067(4) 0.009(2) 0.020(3) 0.003(2)
C38 0.090(5) 0.046(3) 0.096(5) 0.011(3) 0.049(4) 0.018(3)
C39 0.074(5) 0.058(4) 0.142(7) 0.025(4) 0.040(5) 0.030(3)
C40 0.064(4) 0.072(4) 0.108(6) 0.025(4) 0.010(4) 0.023(3)
C41 0.053(3) 0.050(3) 0.074(4) 0.008(3) 0.003(3) 0.006(3)
C42 0.110(5) 0.066(4) 0.044(3) 0.006(3) 0.018(3) 0.022(3)
C43 0.055(3) 0.036(2) 0.035(3) 0.0068(19) 0.008(2) 0.005(2)
C44 0.064(3) 0.037(2) 0.042(3) 0.003(2) 0.009(2) 0.008(2)
C45 0.083(4) 0.042(3) 0.056(3) 0.005(2) 0.009(3) 0.018(3)
C46 0.097(5) 0.037(3) 0.060(4) 0.014(2) 0.014(3) 0.016(3)
C47 0.091(5) 0.036(3) 0.064(4) 0.012(2) 0.025(3) 0.003(3)
C48 0.064(3) 0.040(3) 0.059(3) 0.011(2) 0.018(3) 0.006(2)
C49 0.064(4) 0.044(3) 0.099(5) 0.013(3) 0.015(3) 0.014(3)
Cu1 0.0548(4) 0.0345(3) 0.0425(4) 0.0009(2) -0.0040(3) 0.0010(3)
N1 0.052(3) 0.044(2) 0.035(2) 0.0022(17) -0.0046(19) 0.0075(18)
P1 0.0485(7) 0.0295(5) 0.0364(7) 0.0055(5) 0.0037(5) 0.0016(5)
P2 0.0554(8) 0.0282(6) 0.0421(7) 0.0071(5) -0.0021(6) -0.0015(5)

loop_
_atom_type_symbol
_atom_type_description
_atom_type_scat_dispersion_real
_atom_type_scat_dispersion_imag
_atom_type_scat_source
C C 0.0033 0.0016 'International Tables Vol C Tables 4.2.6.8 and 6.1.1.4'
H H 0.0000 0.0000 'International Tables Vol C Tables 4.2.6.8 and 6.1.1.4'
Br Br -0.2901 2.4595 'International Tables Vol C Tables 4.2.6.8 and 6.1.1.4'
Cu Cu 0.3201 1.2651 'International Tables Vol C Tables 4.2.6.8 and 6.1.1.4'
N N 0.0061 0.0033 'International Tables Vol C Tables 4.2.6.8 and 6.1.1.4'
P P 0.1023 0.0942 'International Tables Vol C Tables 4.2.6.8 and 6.1.1.4'

loop_
_geom_angle_atom_site_label_1
_geom_angle_atom_site_label_2
_geom_angle_atom_site_label_3
_geom_angle
_geom_angle_site_symmetry_1
_geom_angle_site_symmetry_3
_geom_angle_publ_flag
Cu1 Br1 Cu1 78.23(2) . 2_665 ?
C2 C1 P2 120.4(3) . . ?
C6 C1 C2 119.3(4) . . ?
C6 C1 P2 120.3(3) . . ?
C1 C2 P1 119.7(3) . . ?
C3 C2 C1 118.5(4) . . ?
C3 C2 P1 121.6(3) . . ?
C2 C3 H3 119.1 . . ?
C4 C3 C2 121.8(4) . . ?
C4 C3 H3 119.1 . . ?
C3 C4 H4 120.1 . . ?
C3 C4 C5 119.8(4) . . ?
C5 C4 H4 120.1 . . ?
C4 C5 C6 119.2(4) . . ?
C4 C5 N1 119.7(4) . . ?
C6 C5 N1 121.1(4) . . ?
C1 C6 C5 121.4(4) . . ?
C1 C6 H6 119.3 . . ?
C5 C6 H6 119.3 . . ?
C8 C7 C12 120.4(5) . . ?
C8 C7 N1 121.2(5) . . ?
C12 C7 N1 118.4(5) . . ?
C7 C8 H8 120.0 . . ?
C9 C8 C7 119.9(6) . . ?
C9 C8 H8 120.0 . . ?
C8 C9 H9 119.7 . . ?
C10 C9 C8 120.7(6) . . ?
C10 C9 H9 119.7 . . ?
C9 C10 H10 120.3 . . ?
C9 C10 C11 119.4(6) . . ?
C11 C10 H10 120.3 . . ?
C10 C11 H11 118.6 . . ?
C10 C11 C12 122.7(6) . . ?
C12 C11 H11 118.6 . . ?
C7 C12 C11 116.7(6) . . ?
C7 C12 C13 118.3(5) . . ?
C11 C12 C13 124.7(5) . . ?
C12 C13 C20 112.8(5) . . ?
C12 C13 C21 107.1(5) . . ?
C14 C13 C12 108.9(4) . . ?
C14 C13 C20 112.5(5) . . ?
C14 C13 C21 107.8(5) . . ?
C20 C13 C21 107.7(5) . . ?
C15 C14 C13 122.6(5) . . ?
C15 C14 C19 118.8(5) . . ?
C19 C14 C13 118.4(5) . . ?
C14 C15 H15 119.4 . . ?
C14 C15 C16 121.3(6) . . ?
C16 C15 H15 119.4 . . ?
C15 C16 H16 119.8 . . ?
C15 C16 C17 120.5(6) . . ?
C17 C16 H16 119.8 . . ?
C16 C17 H17 120.5 . . ?
C16 C17 C18 119.1(6) . . ?
C18 C17 H17 120.5 . . ?
C17 C18 H18 120.3 . . ?
C19 C18 C17 119.4(6) . . ?
C19 C18 H18 120.3 . . ?
C14 C19 N1 118.5(4) . . ?
C18 C19 C14 121.0(5) . . ?
C18 C19 N1 120.6(4) . . ?
C13 C20 H20A 109.5 . . ?
C13 C20 H20B 109.5 . . ?
C13 C20 H20C 109.5 . . ?
H20A C20 H20B 109.5 . . ?
H20A C20 H20C 109.5 . . ?
H20B C20 H20C 109.5 . . ?
C13 C21 H21A 109.5 . . ?
C13 C21 H21B 109.5 . . ?
C13 C21 H21C 109.5 . . ?
H21A C21 H21B 109.5 . . ?
H21A C21 H21C 109.5 . . ?
H21B C21 H21C 109.5 . . ?
C23 C22 C27 119.1(5) . . ?
C23 C22 P2 120.3(4) . . ?
C27 C22 P2 120.7(5) . . ?
C22 C23 C24 118.6(6) . . ?
C22 C23 C28 123.1(5) . . ?
C24 C23 C28 118.2(6) . . ?
C23 C24 H24 119.5 . . ?
C25 C24 C23 121.0(7) . . ?
C25 C24 H24 119.5 . . ?
C24 C25 H25 120.0 . . ?
C26 C25 C24 120.0(7) . . ?
C26 C25 H25 120.0 . . ?
C25 C26 H26 120.0 . . ?
C25 C26 C27 119.9(7) . . ?
C27 C26 H26 120.0 . . ?
C22 C27 H27 119.3 . . ?
C26 C27 C22 121.4(7) . . ?
C26 C27 H27 119.3 . . ?
C23 C28 H28A 109.5 . . ?
C23 C28 H28B 109.5 . . ?
C23 C28 H28C 109.5 . . ?
H28A C28 H28B 109.5 . . ?
H28A C28 H28C 109.5 . . ?
H28B C28 H28C 109.5 . . ?
C30 C29 P2 120.0(4) . . ?
C34 C29 C30 119.3(5) . . ?
C34 C29 P2 120.8(4) . . ?
C29 C30 C35 122.7(5) . . ?
C31 C30 C29 116.7(5) . . ?
C31 C30 C35 120.5(5) . . ?
C30 C31 H31 119.0 . . ?
C32 C31 C30 121.9(5) . . ?
C32 C31 H31 119.0 . . ?
C31 C32 H32 119.7 . . ?
C33 C32 C31 120.7(6) . . ?
C33 C32 H32 119.7 . . ?
C32 C33 H33 120.3 . . ?
C32 C33 C34 119.3(7) . . ?
C34 C33 H33 120.3 . . ?
C29 C34 H34 119.0 . . ?
C33 C34 C29 122.0(5) . . ?
C33 C34 H34 119.0 . . ?
C30 C35 H35A 109.5 . . ?
C30 C35 H35B 109.5 . . ?
C30 C35 H35C 109.5 . . ?
H35A C35 H35B 109.5 . . ?
H35A C35 H35C 109.5 . . ?
H35B C35 H35C 109.5 . . ?
C37 C36 P1 119.1(4) . . ?
C41 C36 C37 118.9(5) . . ?
C41 C36 P1 121.2(4) . . ?
C36 C37 C42 121.7(5) . . ?
C38 C37 C36 118.8(6) . . ?
C38 C37 C42 119.5(5) . . ?
C37 C38 H38 119.4 . . ?
C39 C38 C37 121.2(6) . . ?
C39 C38 H38 119.4 . . ?
C38 C39 H39 119.5 . . ?
C40 C39 C38 121.1(6) . . ?
C40 C39 H39 119.5 . . ?
C39 C40 H40 120.5 . . ?
C39 C40 C41 119.0(6) . . ?
C41 C40 H40 120.5 . . ?
C36 C41 C40 121.0(6) . . ?
C36 C41 H41 119.5 . . ?
C40 C41 H41 119.5 . . ?
C37 C42 H42A 109.5 . . ?
C37 C42 H42B 109.5 . . ?
C37 C42 H42C 109.5 . . ?
H42A C42 H42B 109.5 . . ?
H42A C42 H42C 109.5 . . ?
H42B C42 H42C 109.5 . . ?
C44 C43 C48 119.7(4) . . ?
C44 C43 P1 119.5(3) . . ?
C48 C43 P1 120.7(4) . . ?
C43 C44 C45 117.9(5) . . ?
C43 C44 C49 122.7(4) . . ?
C45 C44 C49 119.4(5) . . ?
C44 C45 H45 119.0 . . ?
C46 C45 C44 121.9(5) . . ?
C46 C45 H45 119.0 . . ?
C45 C46 H46 120.0 . . ?
C47 C46 C45 120.0(5) . . ?
C47 C46 H46 120.0 . . ?
C46 C47 H47 119.9 . . ?
C46 C47 C48 120.3(5) . . ?
C48 C47 H47 119.9 . . ?
C43 C48 H48 119.9 . . ?
C47 C48 C43 120.3(5) . . ?
C47 C48 H48 119.9 . . ?
C44 C49 H49A 109.5 . . ?
C44 C49 H49B 109.5 . . ?
C44 C49 H49C 109.5 . . ?
H49A C49 H49B 109.5 . . ?
H49A C49 H49C 109.5 . . ?
H49B C49 H49C 109.5 . . ?
Br1 Cu1 Br1 101.77(2) . 2_665 ?
P1 Cu1 Br1 108.48(4) . 2_665 ?
P1 Cu1 Br1 123.12(4) . . ?
P2 Cu1 Br1 110.15(4) . 2_665 ?
P2 Cu1 Br1 122.12(4) . . ?
P2 Cu1 P1 90.79(4) . . ?
C7 N1 C5 119.2(4) . . ?
C19 N1 C5 118.1(4) . . ?
C19 N1 C7 118.7(4) . . ?
C2 P1 C43 99.65(19) . . ?
C2 P1 Cu1 102.71(14) . . ?
C36 P1 C2 106.4(2) . . ?
C36 P1 C43 103.9(2) . . ?
C36 P1 Cu1 106.79(13) . . ?
C43 P1 Cu1 134.63(16) . . ?
C1 P2 C29 101.1(2) . . ?
C1 P2 Cu1 102.20(14) . . ?
C22 P2 C1 102.7(2) . . ?
C22 P2 C29 103.3(2) . . ?
C22 P2 Cu1 128.70(18) . . ?
C29 P2 Cu1 114.82(16) . . ?

loop_
_geom_bond_atom_site_label_1
_geom_bond_atom_site_label_2
_geom_bond_distance
_geom_bond_site_symmetry_2
_geom_bond_publ_flag
Br1 Cu1 2.4226(8) . ?
Br1 Cu1 2.4938(7) 2_665 ?
C1 C2 1.402(6) . ?
C1 C6 1.386(6) . ?
C1 P2 1.835(4) . ?
C2 C3 1.389(5) . ?
C2 P1 1.843(4) . ?
C3 H3 0.9500 . ?
C3 C4 1.379(6) . ?
C4 H4 0.9500 . ?
C4 C5 1.380(6) . ?
C5 C6 1.389(5) . ?
C5 N1 1.433(5) . ?
C6 H6 0.9500 . ?
C7 C8 1.393(7) . ?
C7 C12 1.394(7) . ?
C7 N1 1.426(6) . ?
C8 H8 0.9500 . ?
C8 C9 1.375(8) . ?
C9 H9 0.9500 . ?
C9 C10 1.357(9) . ?
C10 H10 0.9500 . ?
C10 C11 1.364(9) . ?
C11 H11 0.9500 . ?
C11 C12 1.396(8) . ?
C12 C13 1.513(8) . ?
C13 C14 1.507(7) . ?
C13 C20 1.536(8) . ?
C13 C21 1.569(8) . ?
C14 C15 1.367(7) . ?
C14 C19 1.398(7) . ?
C15 H15 0.9500 . ?
C15 C16 1.381(8) . ?
C16 H16 0.9500 . ?
C16 C17 1.384(9) . ?
C17 H17 0.9500 . ?
C17 C18 1.407(7) . ?
C18 H18 0.9500 . ?
C18 C19 1.383(7) . ?
C19 N1 1.416(6) . ?
C20 H20A 0.9800 . ?
C20 H20B 0.9800 . ?
C20 H20C 0.9800 . ?
C21 H21A 0.9800 . ?
C21 H21B 0.9800 . ?
C21 H21C 0.9800 . ?
C22 C23 1.390(8) . ?
C22 C27 1.394(7) . ?
C22 P2 1.822(5) . ?
C23 C24 1.407(8) . ?
C23 C28 1.519(8) . ?
C24 H24 0.9500 . ?
C24 C25 1.376(10) . ?
C25 H25 0.9500 . ?
C25 C26 1.369(10) . ?
C26 H26 0.9500 . ?
C26 C27 1.372(9) . ?
C27 H27 0.9500 . ?
C28 H28A 0.9800 . ?
C28 H28B 0.9800 . ?
C28 H28C 0.9800 . ?
C29 C30 1.414(6) . ?
C29 C34 1.379(7) . ?
C29 P2 1.846(5) . ?
C30 C31 1.400(8) . ?
C30 C35 1.484(8) . ?
C31 H31 0.9500 . ?
C31 C32 1.367(9) . ?
C32 H32 0.9500 . ?
C32 C33 1.351(8) . ?
C33 H33 0.9500 . ?
C33 C34 1.368(7) . ?
C34 H34 0.9500 . ?
C35 H35A 0.9800 . ?
C35 H35B 0.9800 . ?
C35 H35C 0.9800 . ?
C36 C37 1.409(7) . ?
C36 C41 1.384(7) . ?
C36 P1 1.822(5) . ?
C37 C38 1.373(7) . ?
C37 C42 1.512(7) . ?
C38 H38 0.9500 . ?
C38 C39 1.365(9) . ?
C39 H39 0.9500 . ?
C39 C40 1.365(9) . ?
C40 H40 0.9500 . ?
C40 C41 1.385(7) . ?
C41 H41 0.9500 . ?
C42 H42A 0.9800 . ?
C42 H42B 0.9800 . ?
C42 H42C 0.9800 . ?
C43 C44 1.393(6) . ?
C43 C48 1.396(6) . ?
C43 P1 1.845(4) . ?
C44 C45 1.397(6) . ?
C44 C49 1.489(7) . ?
C45 H45 0.9500 . ?
C45 C46 1.374(7) . ?
C46 H46 0.9500 . ?
C46 C47 1.350(7) . ?
C47 H47 0.9500 . ?
C47 C48 1.392(7) . ?
C48 H48 0.9500 . ?
C49 H49A 0.9800 . ?
C49 H49B 0.9800 . ?
C49 H49C 0.9800 . ?
Cu1 Br1 2.4938(7) 2_665 ?
Cu1 P1 2.2881(12) . ?
Cu1 P2 2.2775(14) . ?

loop_
_geom_torsion_atom_site_label_1
_geom_torsion_atom_site_label_2
_geom_torsion_atom_site_label_3
_geom_torsion_atom_site_label_4
_geom_torsion
_geom_torsion_site_symmetry_1
_geom_torsion_site_symmetry_2
_geom_torsion_site_symmetry_3
_geom_torsion_site_symmetry_4
_geom_torsion_publ_flag
C1 C2 C3 C4 -1.7(7) . . . . ?
C1 C2 P1 C36 -104.4(4) . . . . ?
C1 C2 P1 C43 147.9(4) . . . . ?
C1 C2 P1 Cu1 7.6(4) . . . . ?
C2 C1 C6 C5 -0.1(7) . . . . ?
C2 C1 P2 C22 -154.0(4) . . . . ?
C2 C1 P2 C29 99.5(4) . . . . ?
C2 C1 P2 Cu1 -19.2(4) . . . . ?
C2 C3 C4 C5 0.3(8) . . . . ?
C3 C2 P1 C36 80.3(4) . . . . ?
C3 C2 P1 C43 -27.5(4) . . . . ?
C3 C2 P1 Cu1 -167.7(4) . . . . ?
C3 C4 C5 C6 1.2(7) . . . . ?
C3 C4 C5 N1 -179.5(4) . . . . ?
C4 C5 C6 C1 -1.3(7) . . . . ?
C4 C5 N1 C7 110.8(5) . . . . ?
C4 C5 N1 C19 -91.8(5) . . . . ?
C6 C1 C2 C3 1.6(7) . . . . ?
C6 C1 C2 P1 -173.8(3) . . . . ?
C6 C1 P2 C22 27.9(4) . . . . ?
C6 C1 P2 C29 -78.6(4) . . . . ?
C6 C1 P2 Cu1 162.7(3) . . . . ?
C6 C5 N1 C7 -69.9(6) . . . . ?
C6 C5 N1 C19 87.5(5) . . . . ?
C7 C8 C9 C10 1.5(10) . . . . ?
C7 C12 C13 C14 -40.3(7) . . . . ?
C7 C12 C13 C20 -165.8(5) . . . . ?
C7 C12 C13 C21 76.0(6) . . . . ?
C8 C7 C12 C11 4.8(8) . . . . ?
C8 C7 C12 C13 -169.1(5) . . . . ?
C8 C7 N1 C5 1.1(6) . . . . ?
C8 C7 N1 C19 -156.2(4) . . . . ?
C8 C9 C10 C11 -0.5(11) . . . . ?
C9 C10 C11 C12 1.9(11) . . . . ?
C10 C11 C12 C7 -4.0(9) . . . . ?
C10 C11 C12 C13 169.6(6) . . . . ?
C11 C12 C13 C14 146.3(5) . . . . ?
C11 C12 C13 C20 20.7(8) . . . . ?
C11 C12 C13 C21 -97.5(7) . . . . ?
C12 C7 C8 C9 -3.8(8) . . . . ?
C12 C7 N1 C5 -177.6(4) . . . . ?
C12 C7 N1 C19 25.2(6) . . . . ?
C12 C13 C14 C15 -145.0(5) . . . . ?
C12 C13 C14 C19 40.4(6) . . . . ?
C13 C14 C15 C16 -172.1(5) . . . . ?
C13 C14 C19 C18 171.2(4) . . . . ?
C13 C14 C19 N1 -9.8(7) . . . . ?
C14 C15 C16 C17 -0.7(8) . . . . ?
C14 C19 N1 C5 177.4(4) . . . . ?
C14 C19 N1 C7 -25.1(6) . . . . ?
C15 C14 C19 C18 -3.6(7) . . . . ?
C15 C14 C19 N1 175.5(4) . . . . ?
C15 C16 C17 C18 -0.1(8) . . . . ?
C16 C17 C18 C19 -1.0(7) . . . . ?
C17 C18 C19 C14 2.9(7) . . . . ?
C17 C18 C19 N1 -176.1(4) . . . . ?
C18 C19 N1 C5 -3.5(6) . . . . ?
C18 C19 N1 C7 154.0(4) . . . . ?
C19 C14 C15 C16 2.4(8) . . . . ?
C20 C13 C14 C15 -19.3(8) . . . . ?
C20 C13 C14 C19 166.1(5) . . . . ?
C21 C13 C14 C15 99.2(6) . . . . ?
C21 C13 C14 C19 -75.4(6) . . . . ?
C22 C23 C24 C25 -0.6(11) . . . . ?
C23 C22 C27 C26 2.4(8) . . . . ?
C23 C22 P2 C1 70.4(4) . . . . ?
C23 C22 P2 C29 175.3(4) . . . . ?
C23 C22 P2 Cu1 -46.9(5) . . . . ?
C23 C24 C25 C26 -0.7(13) . . . . ?
C24 C25 C26 C27 2.8(13) . . . . ?
C25 C26 C27 C22 -3.7(11) . . . . ?
C27 C22 C23 C24 -0.3(8) . . . . ?
C27 C22 C23 C28 178.8(5) . . . . ?
C27 C22 P2 C1 -110.6(4) . . . . ?
C27 C22 P2 C29 -5.7(5) . . . . ?
C27 C22 P2 Cu1 132.2(4) . . . . ?
C28 C23 C24 C25 -179.7(7) . . . . ?
C29 C30 C31 C32 -0.8(9) . . . . ?
C30 C29 C34 C33 1.5(9) . . . . ?
C30 C29 P2 C1 -178.2(4) . . . . ?
C30 C29 P2 C22 75.7(4) . . . . ?
C30 C29 P2 Cu1 -69.0(4) . . . . ?
C30 C31 C32 C33 1.0(11) . . . . ?
C31 C32 C33 C34 0.1(11) . . . . ?
C32 C33 C34 C29 -1.3(11) . . . . ?
C34 C29 C30 C31 -0.4(8) . . . . ?
C34 C29 C30 C35 177.0(6) . . . . ?
C34 C29 P2 C1 0.3(5) . . . . ?
C34 C29 P2 C22 -105.8(5) . . . . ?
C34 C29 P2 Cu1 109.5(4) . . . . ?
C35 C30 C31 C32 -178.2(6) . . . . ?
C36 C37 C38 C39 0.7(8) . . . . ?
C37 C36 C41 C40 -0.8(7) . . . . ?
C37 C36 P1 C2 -179.1(3) . . . . ?
C37 C36 P1 C43 -74.5(4) . . . . ?
C37 C36 P1 Cu1 71.7(4) . . . . ?
C37 C38 C39 C40 -1.7(9) . . . . ?
C38 C39 C40 C41 1.4(9) . . . . ?
C39 C40 C41 C36 -0.1(8) . . . . ?
C41 C36 C37 C38 0.5(7) . . . . ?
C41 C36 C37 C42 -179.4(4) . . . . ?
C41 C36 P1 C2 10.7(4) . . . . ?
C41 C36 P1 C43 115.3(4) . . . . ?
C41 C36 P1 Cu1 -98.5(4) . . . . ?
C42 C37 C38 C39 -179.4(5) . . . . ?
C43 C44 C45 C46 0.4(7) . . . . ?
C44 C43 C48 C47 -0.2(7) . . . . ?
C44 C43 P1 C2 -80.0(4) . . . . ?
C44 C43 P1 C36 170.3(4) . . . . ?
C44 C43 P1 Cu1 38.8(5) . . . . ?
C44 C45 C46 C47 -0.1(8) . . . . ?
C45 C46 C47 C48 -0.3(8) . . . . ?
C46 C47 C48 C43 0.5(8) . . . . ?
C48 C43 C44 C45 -0.2(7) . . . . ?
C48 C43 C44 C49 -178.4(5) . . . . ?
C48 C43 P1 C2 96.8(4) . . . . ?
C48 C43 P1 C36 -12.9(4) . . . . ?
C48 C43 P1 Cu1 -144.4(3) . . . . ?
C49 C44 C45 C46 178.6(5) . . . . ?
N1 C5 C6 C1 179.4(4) . . . . ?
N1 C7 C8 C9 177.6(5) . . . . ?
N1 C7 C12 C11 -176.5(5) . . . . ?
N1 C7 C12 C13 9.5(7) . . . . ?
P1 C2 C3 C4 173.6(4) . . . . ?
P1 C36 C37 C38 -169.9(4) . . . . ?
P1 C36 C37 C42 10.2(6) . . . . ?
P1 C36 C41 C40 169.4(4) . . . . ?
P1 C43 C44 C45 176.6(4) . . . . ?
P1 C43 C44 C49 -1.6(6) . . . . ?
P1 C43 C48 C47 -177.0(4) . . . . ?
P2 C1 C2 C3 -176.5(3) . . . . ?
P2 C1 C2 P1 8.0(5) . . . . ?
P2 C1 C6 C5 178.0(3) . . . . ?
P2 C22 C23 C24 178.8(5) . . . . ?
P2 C22 C23 C28 -2.2(7) . . . . ?
P2 C22 C27 C26 -176.6(5) . . . . ?
P2 C29 C30 C31 178.1(4) . . . . ?
P2 C29 C30 C35 -4.5(8) . . . . ?
P2 C29 C34 C33 -177.0(5) . . . . ?
